data_7027956
loop_
_publ_author_name
'Fleischer, Roland'
'Freitag, Stefanie'
'Stalke, Dietmar'

_publ_section_title
;
 Oxidation of [Li4{(NBut)3S}2]: a new route to sulfur
 triimides&#x200A;&#x2021;
;
_journal_issue 2
_journal_name_full 'Journal of the Chemical Society, Dalton Transactions'
_journal_page_first 193
_journal_paper_doi 10.1039/a707085c
_journal_year 1998
_chemical_formula_sum 'C24 H51 I Li3 N3 O4 S'
_chemical_formula_weight 625.46
_chemical_name_systematic
;
 ?
;
_space_group_IT_number 14
_symmetry_cell_setting monoclinic
_symmetry_space_group_name_Hall '-P 2yn'
_symmetry_space_group_name_H-M 'P 1 21/n 1'
_atom_sites_solution_hydrogens geom
_atom_sites_solution_primary direct
_atom_sites_solution_secondary difmap
_audit_creation_method SHELXL
_cell_angle_alpha 90.00
_cell_angle_beta 99.18(2)
_cell_angle_gamma 90.00
_cell_formula_units_Z 4
_cell_length_a 9.931(3)
_cell_length_b 22.650(7)
_cell_length_c 14.841(3)
_cell_measurement_reflns_used 60
_cell_measurement_temperature 153(2)
_cell_measurement_theta_max 12.5
_cell_measurement_theta_min 10
_cell_volume 3295.5(16)
_computing_cell_refinement 'Stoe DIF4'
_computing_data_collection 'Stoe DIF4'
_computing_data_reduction 'Stoe REDU4'
_computing_molecular_graphics 'Siemens SHELXTL'
_computing_publication_material SHELXL-93
_computing_structure_refinement 'SHELXL-93 (Sheldrick, 1993)'
_computing_structure_solution 'SHELXS-86 (Sheldrick, 1990)'
_diffrn_ambient_temperature 153(2)
_diffrn_measurement_device 'Siemens-Stoe AED'
_diffrn_measurement_method 'profile data from 2theta/omega scans'
_diffrn_radiation_monochromator graphite
_diffrn_radiation_source 'fine-focus sealed tube'
_diffrn_radiation_type MoKa
_diffrn_radiation_wavelength 0.71073
_diffrn_reflns_av_R_equivalents 0.0841
_diffrn_reflns_av_sigmaI/netI 0.0851
_diffrn_reflns_limit_h_max 10
_diffrn_reflns_limit_h_min -10
_diffrn_reflns_limit_k_max 24
_diffrn_reflns_limit_k_min -24
_diffrn_reflns_limit_l_max 16
_diffrn_reflns_limit_l_min -16
_diffrn_reflns_number 8770
_diffrn_reflns_theta_max 22.55
_diffrn_reflns_theta_min 3.04
_diffrn_standards_decay_% 0
_diffrn_standards_interval_time 90
_diffrn_standards_number 3
_exptl_absorpt_coefficient_mu 1.064
_exptl_absorpt_correction_T_max 0.684
_exptl_absorpt_correction_T_min 0.410
_exptl_absorpt_correction_type empirical
_exptl_crystal_colour colorless
_exptl_crystal_density_diffrn 1.261
_exptl_crystal_description needle
_exptl_crystal_F_000 1304
_exptl_crystal_size_max 0.8
_exptl_crystal_size_mid 0.4
_exptl_crystal_size_min 0.4
_refine_diff_density_max 1.305
_refine_diff_density_min -1.535
_refine_diff_density_rms .117
_refine_ls_extinction_method none
_refine_ls_goodness_of_fit_all 1.050
_refine_ls_goodness_of_fit_obs 1.100
_refine_ls_matrix_type full
_refine_ls_number_parameters 469
_refine_ls_number_reflns 4318
_refine_ls_number_restraints 786
_refine_ls_restrained_S_all 1.023
_refine_ls_restrained_S_obs 1.048
_refine_ls_R_factor_all 0.0877
_refine_ls_R_factor_obs 0.0680
_refine_ls_shift/esd_max 0.001
_refine_ls_shift/esd_mean 0.000
_refine_ls_structure_factor_coef Fsqd
_refine_ls_weighting_details 'w=1/[s^2^(Fo^2^)+( 0.0972P)^2^+5.7144P] where P=(Fo^2^+2Fc^2^)/3'
_refine_ls_weighting_scheme calc
_refine_ls_wR_factor_all 0.1915
_refine_ls_wR_factor_obs 0.1696
_reflns_number_observed 3225
_reflns_number_total 4319
_reflns_observed_criterion >2sigma(I)
_cod_data_source_file c707085sup1.cif
_cod_data_source_block iod
_cod_depositor_comments
;
The following automatic conversions were performed:

'_refine_ls_weighting_scheme' value '
calc w=1/[s^2^(Fo^2^)+( 0.0972P)^2^+5.7144P] where
P=(Fo^2^+2Fc^2^)/3' was changed to 'calc'. New tag
'_refine_ls_weighting_details' was created. The value of the new tag
was set to 'w=1/[s^2^(Fo^2^)+( 0.0972P)^2^+5.7144P] where
P=(Fo^2^+2Fc^2^)/3'.

Automatic conversion script
Id: cif_fix_values 3143 2015-03-26 13:38:13Z robertas 
;
_cod_original_cell_volume 3295.4(16)
_cod_original_sg_symbol_H-M P2(1)/n
_cod_database_code 7027956

loop_
_symmetry_equiv_pos_as_xyz
'x, y, z'
'-x+1/2, y+1/2, -z+1/2'
'-x, -y, -z'
'x-1/2, -y-1/2, z-1/2'

loop_
_atom_site_aniso_label
_atom_site_aniso_U_11
_atom_site_aniso_U_22
_atom_site_aniso_U_33
_atom_site_aniso_U_23
_atom_site_aniso_U_13
_atom_site_aniso_U_12
I1 0.0962(5) 0.0691(4) 0.0399(4) 0.0005(2) 0.0321(3) 0.0005(3)
S1 0.0536(11) 0.0516(10) 0.0369(9) 0.0020(7) 0.0215(8) 0.0009(8)
O1S 0.068(4) 0.075(3) 0.035(3) -0.007(2) 0.024(2) 0.002(3)
N1 0.123(7) 0.072(4) 0.048(4) 0.012(3) 0.043(4) 0.042(4)
C1 0.062(5) 0.061(5) 0.063(5) 0.008(4) 0.021(4) 0.005(4)
C2 0.155(12) 0.069(6) 0.110(9) 0.000(6) 0.018(8) -0.013(7)
C3 0.058(6) 0.171(11) 0.119(9) 0.067(8) 0.032(6) 0.015(7)
C4 0.092(7) 0.080(6) 0.084(6) 0.036(5) 0.031(5) 0.028(5)
N2 0.053(4) 0.105(5) 0.054(4) -0.031(4) 0.024(3) -0.013(4)
C5 0.056(5) 0.078(5) 0.054(5) -0.004(4) 0.012(4) -0.006(4)
C6 0.053(5) 0.125(8) 0.085(6) -0.007(6) 0.025(5) -0.007(5)
C7 0.089(8) 0.141(9) 0.081(7) 0.032(7) 0.017(6) -0.001(7)
C8 0.100(8) 0.111(8) 0.080(6) -0.026(6) 0.027(6) -0.039(6)
N3 0.095(5) 0.071(4) 0.043(3) -0.010(3) 0.039(4) -0.029(4)
C9 0.068(5) 0.059(4) 0.053(4) 0.010(3) 0.033(4) -0.005(4)
C10 0.086(7) 0.101(7) 0.128(9) -0.027(6) 0.074(7) -0.030(6)
C11 0.100(7) 0.050(4) 0.074(6) 0.008(4) 0.034(5) -0.004(4)
C12 0.162(12) 0.080(6) 0.062(6) 0.024(5) -0.004(6) 0.008(7)
Li1 0.074(10) 0.089(9) 0.060(8) 0.006(7) 0.023(7) 0.003(8)
Li2 0.065(8) 0.059(7) 0.044(6) -0.003(5) 0.022(6) 0.010(6)
Li3 0.109(12) 0.044(6) 0.064(8) -0.003(6) 0.050(8) -0.017(7)
O1 0.088(6) 0.121(11) 0.064(5) 0.016(7) 0.000(5) 0.005(8)
C13 0.101(6) 0.148(10) 0.075(6) -0.008(9) 0.004(6) 0.020(9)
C14 0.103(7) 0.131(10) 0.061(6) 0.012(8) 0.002(5) 0.013(8)
C15 0.091(6) 0.104(10) 0.067(8) 0.020(8) -0.003(5) 0.006(8)
C16 0.098(8) 0.101(11) 0.067(6) 0.037(8) -0.005(5) -0.012(9)
O1' 0.086(6) 0.111(11) 0.058(5) 0.018(6) 0.011(5) -0.003(8)
C13' 0.095(7) 0.102(9) 0.058(6) 0.026(7) 0.012(5) 0.009(8)
C14' 0.098(8) 0.127(10) 0.066(6) 0.004(8) 0.007(5) 0.016(8)
C15' 0.090(6) 0.151(12) 0.071(9) 0.015(9) 0.009(6) 0.024(9)
C16' 0.090(7) 0.127(12) 0.067(6) 0.030(8) 0.009(6) -0.014(9)
O2 0.085(8) 0.075(7) 0.052(7) 0.010(6) 0.033(6) 0.019(6)
C17 0.083(10) 0.068(9) 0.080(8) 0.022(7) 0.039(8) 0.006(7)
C18 0.087(10) 0.087(9) 0.084(6) 0.028(7) 0.030(8) 0.017(8)
C19 0.081(10) 0.088(10) 0.076(7) 0.005(8) 0.026(7) 0.022(8)
C20 0.080(10) 0.088(10) 0.054(6) -0.007(7) 0.021(6) 0.022(8)
O2' 0.091(8) 0.076(7) 0.050(7) 0.006(6) 0.034(6) 0.023(7)
C17' 0.100(10) 0.092(10) 0.067(7) 0.022(7) 0.032(7) 0.030(8)
C18' 0.075(11) 0.098(11) 0.078(7) 0.016(7) 0.023(8) 0.014(8)
C19' 0.071(9) 0.094(11) 0.077(7) 0.010(8) 0.027(7) 0.011(7)
C20' 0.079(9) 0.083(10) 0.063(7) 0.005(8) 0.034(7) 0.015(8)
O3 0.130(13) 0.068(5) 0.122(12) -0.007(7) 0.084(11) -0.021(7)
C21 0.139(15) 0.079(7) 0.124(13) -0.011(9) 0.089(11) -0.023(8)
C22 0.125(12) 0.080(9) 0.134(13) -0.001(9) 0.080(11) -0.018(7)
C23 0.138(13) 0.077(7) 0.129(14) 0.017(9) 0.078(12) -0.011(7)
C24 0.124(13) 0.080(6) 0.134(13) 0.007(9) 0.074(11) -0.008(8)
O3' 0.127(12) 0.066(4) 0.111(10) 0.006(6) 0.083(10) -0.017(6)
C21' 0.120(13) 0.073(6) 0.130(13) -0.005(8) 0.083(10) -0.023(7)
C22' 0.110(12) 0.085(8) 0.130(13) -0.006(9) 0.063(11) -0.027(7)
C23' 0.128(12) 0.069(6) 0.132(13) -0.002(9) 0.072(11) -0.025(6)
C24' 0.133(13) 0.070(5) 0.124(12) -0.004(9) 0.079(11) -0.017(7)

loop_
_atom_site_label
_atom_site_type_symbol
_atom_site_fract_x
_atom_site_fract_y
_atom_site_fract_z
_atom_site_U_iso_or_equiv
_atom_site_thermal_displace_type
_atom_site_occupancy
_atom_site_calc_flag
_atom_site_refinement_flags
_atom_site_disorder_group
I1 I -0.67660(6) 0.59334(2) 1.05515(3) 0.0661(3) Uani 1 d . .
S1 S -0.7605(2) 0.63602(7) 1.32157(11) 0.0458(5) Uani 1 d . .
O1S O -0.7872(5) 0.6512(2) 1.4123(3) 0.0577(13) Uani 1 d . .
N1 N -0.8130(9) 0.6819(3) 1.2440(4) 0.078(2) Uani 1 d . .
C1 C -0.9138(8) 0.7275(3) 1.2516(5) 0.061(2) Uani 1 d . .
C2 C -0.8581(14) 0.7757(4) 1.3158(8) 0.112(4) Uani 1 d . .
H2A H -0.8397(90) 0.7602(11) 1.3782(12) 0.168 Uiso 1 calc R .
H2B H -0.9248(40) 0.8078(18) 1.3127(46) 0.168 Uiso 1 calc R .
H2C H -0.7732(50) 0.7908(28) 1.2986(39) 0.168 Uiso 1 calc R .
C3 C -1.0440(10) 0.7045(6) 1.2835(8) 0.114(4) Uani 1 d . .
H3A H -1.0951(45) 0.7378(7) 1.3031(55) 0.171 Uiso 1 calc R .
H3B H -1.0193(11) 0.6772(30) 1.3346(40) 0.171 Uiso 1 calc R .
H3C H -1.1005(43) 0.6839(33) 1.2330(20) 0.171 Uiso 1 calc R .
C4 C -0.9549(10) 0.7522(4) 1.1557(6) 0.084(3) Uani 1 d . .
H4A H -1.0268(50) 0.7818(22) 1.1560(12) 0.125 Uiso 1 calc R .
H4B H -0.9889(66) 0.7202(7) 1.1138(11) 0.125 Uiso 1 calc R .
H4C H -0.8755(19) 0.7706(26) 1.1355(19) 0.125 Uiso 1 calc R .
N2 N -0.6054(7) 0.6288(3) 1.3129(4) 0.069(2) Uani 1 d . .
C5 C -0.4922(8) 0.6503(4) 1.3792(5) 0.062(2) Uani 1 d . .
C6 C -0.3637(9) 0.6400(5) 1.3355(7) 0.086(3) Uani 1 d . .
H6A H -0.3665(35) 0.6003(12) 1.3092(42) 0.129 Uiso 1 calc R .
H6B H -0.2824(9) 0.6440(30) 1.3822(12) 0.129 Uiso 1 calc R .
H6C H -0.3602(38) 0.6693(20) 1.2873(33) 0.129 Uiso 1 calc R .
C7 C -0.4752(12) 0.6200(6) 1.4709(7) 0.103(3) Uani 1 d . .
H7A H -0.3927(46) 0.6349(27) 1.5094(21) 0.155 Uiso 1 calc R .
H7B H -0.4671(85) 0.5773(7) 1.4626(8) 0.155 Uiso 1 calc R .
H7C H -0.5548(39) 0.6283(30) 1.5003(25) 0.155 Uiso 1 calc R .
C8 C -0.5008(11) 0.7166(5) 1.4000(7) 0.096(3) Uani 1 d . .
H8A H -0.4158(34) 0.7294(9) 1.4379(46) 0.144 Uiso 1 calc R .
H8B H -0.5775(51) 0.7237(7) 1.4327(49) 0.144 Uiso 1 calc R .
H8C H -0.5145(82) 0.7389(5) 1.3427(7) 0.144 Uiso 1 calc R .
N3 N -0.8234(8) 0.5753(3) 1.2824(4) 0.066(2) Uani 1 d . .
C9 C -0.8775(8) 0.5300(3) 1.3372(5) 0.057(2) Uani 1 d . .
C10 C -1.0121(11) 0.5489(5) 1.3644(8) 0.099(4) Uani 1 d . .
H10A H -0.9959(14) 0.5808(24) 1.4094(39) 0.148 Uiso 1 calc R .
H10B H -1.0536(39) 0.5152(10) 1.3911(48) 0.148 Uiso 1 calc R .
H10C H -1.0737(29) 0.5628(31) 1.3103(11) 0.148 Uiso 1 calc R .
C11 C -0.9020(10) 0.4766(3) 1.2753(6) 0.073(2) Uani 1 d . .
H11A H -0.9531(56) 0.4468(12) 1.3037(21) 0.109 Uiso 1 calc R .
H11B H -0.8142(10) 0.4600(16) 1.2657(34) 0.109 Uiso 1 calc R .
H11C H -0.9544(55) 0.4884(6) 1.2164(16) 0.109 Uiso 1 calc R .
C12 C -0.7804(14) 0.5149(4) 1.4244(6) 0.104(4) Uani 1 d . .
H12A H -0.8164(44) 0.4811(24) 1.4544(30) 0.156 Uiso 1 calc R .
H12B H -0.7718(69) 0.5490(13) 1.4657(24) 0.156 Uiso 1 calc R .
H12C H -0.6906(26) 0.5048(36) 1.4094(9) 0.156 Uiso 1 calc R .
Li1 Li -0.8924(16) 0.6092(7) 1.1586(10) 0.073(4) Uani 1 d . .
Li2 Li -0.6324(14) 0.5543(5) 1.2401(8) 0.055(3) Uani 1 d . .
Li3 Li -0.6438(17) 0.6827(5) 1.1921(9) 0.068(4) Uani 1 d . .
O1 O -1.0457(21) 0.5848(10) 1.0770(13) 0.092(4) Uani 0.50 d PDU 1
C13 C -1.0634(20) 0.5716(13) 0.9807(13) 0.109(4) Uani 0.50 d PDU 1
H13A H -0.9979(20) 0.5945(13) 0.9510(13) 0.131 Uiso 0.50 calc PR 1
H13B H -1.0477(20) 0.5290(13) 0.9712(13) 0.131 Uiso 0.50 calc PR 1
C14 C -1.1979(24) 0.5869(20) 0.9434(12) 0.099(4) Uani 0.50 d PDU 1
H14A H -1.2335(24) 0.5608(20) 0.8915(12) 0.119 Uiso 0.50 calc PR 1
H14B H -1.2031(24) 0.6284(20) 0.9223(12) 0.119 Uiso 0.50 calc PR 1
C15 C -1.2730(19) 0.5787(11) 1.0186(14) 0.089(4) Uani 0.50 d PDU 1
H15A H -1.3278(19) 0.6142(11) 1.0272(14) 0.107 Uiso 0.50 calc PR 1
H15B H -1.3347(19) 0.5442(11) 1.0076(14) 0.107 Uiso 0.50 calc PR 1
C16 C -1.1698(24) 0.5691(11) 1.0965(13) 0.091(4) Uani 0.50 d PDU 1
H16A H -1.1907(24) 0.5927(11) 1.1487(13) 0.109 Uiso 0.50 calc PR 1
H16B H -1.1685(24) 0.5269(11) 1.1140(13) 0.109 Uiso 0.50 calc PR 1
O1' O -1.0579(21) 0.6052(9) 1.0724(12) 0.085(4) Uani 0.50 d PDU 2
C13' C -1.0665(19) 0.6172(10) 0.9763(11) 0.085(4) Uani 0.50 d PDU 2
H13C H -1.0689(19) 0.6603(10) 0.9652(11) 0.102 Uiso 0.50 calc PR 2
H13D H -0.9863(19) 0.6005(10) 0.9533(11) 0.102 Uiso 0.50 calc PR 2
C14' C -1.1882(24) 0.5904(19) 0.9313(13) 0.097(4) Uani 0.50 d PDU 2
H14C H -1.1791(24) 0.5471(19) 0.9261(13) 0.117 Uiso 0.50 calc PR 2
H14D H -1.2191(24) 0.6077(19) 0.8702(13) 0.117 Uiso 0.50 calc PR 2
C15' C -1.2777(19) 0.6071(13) 0.9976(14) 0.104(5) Uani 0.50 d PDU 2
H15C H -1.3005(19) 0.6497(13) 0.9939(14) 0.125 Uiso 0.50 calc PR 2
H15D H -1.3629(19) 0.5836(13) 0.9890(14) 0.125 Uiso 0.50 calc PR 2
C16' C -1.1907(23) 0.5925(12) 1.0828(13) 0.095(4) Uani 0.50 d PDU 2
H16C H -1.2170(23) 0.6161(12) 1.1334(13) 0.114 Uiso 0.50 calc PR 2
H16D H -1.1996(23) 0.5501(12) 1.0970(13) 0.114 Uiso 0.50 calc PR 2
O2 O -0.5228(39) 0.4841(19) 1.2404(21) 0.068(4) Uani 0.50 d PDU 1
C17 C -0.5018(21) 0.4408(9) 1.3098(14) 0.074(4) Uani 0.50 d PDU 1
H17A H -0.5728(21) 0.4098(9) 1.2979(14) 0.089 Uiso 0.50 calc PR 1
H17B H -0.5072(21) 0.4589(9) 1.3698(14) 0.089 Uiso 0.50 calc PR 1
C18 C -0.3689(25) 0.4154(12) 1.3101(18) 0.084(5) Uani 0.50 d PDU 1
H18A H -0.2986(25) 0.4373(12) 1.3519(18) 0.101 Uiso 0.50 calc PR 1
H18B H -0.3672(25) 0.3735(12) 1.3290(18) 0.101 Uiso 0.50 calc PR 1
C19 C -0.3469(24) 0.4209(10) 1.2174(16) 0.080(5) Uani 0.50 d PDU 1
H19A H -0.2558(24) 0.4380(10) 1.2148(16) 0.096 Uiso 0.50 calc PR 1
H19B H -0.3531(24) 0.3819(10) 1.1871(16) 0.096 Uiso 0.50 calc PR 1
C20 C -0.4506(25) 0.4588(9) 1.1748(13) 0.073(4) Uani 0.50 d PDU 1
H20A H -0.5146(25) 0.4362(9) 1.1295(13) 0.088 Uiso 0.50 calc PR 1
H20B H -0.4097(25) 0.4905(9) 1.1420(13) 0.088 Uiso 0.50 calc PR 1
O2' O -0.5102(39) 0.4877(19) 1.2496(21) 0.070(4) Uani 0.50 d PDU 2
C17' C -0.4445(23) 0.4606(10) 1.3315(14) 0.084(5) Uani 0.50 d PDU 2
H17C H -0.4140(23) 0.4913(10) 1.3778(14) 0.101 Uiso 0.50 calc PR 2
H17D H -0.5093(23) 0.4342(10) 1.3560(14) 0.101 Uiso 0.50 calc PR 2
C18' C -0.3302(24) 0.4275(13) 1.3132(18) 0.082(5) Uani 0.50 d PDU 2
H18C H -0.2485(24) 0.4368(13) 1.3585(18) 0.099 Uiso 0.50 calc PR 2
H18D H -0.3488(24) 0.3847(13) 1.3156(18) 0.099 Uiso 0.50 calc PR 2
C19' C -0.3096(23) 0.4442(10) 1.2242(17) 0.079(4) Uani 0.50 d PDU 2
H19C H -0.2212(23) 0.4649(10) 1.2272(17) 0.095 Uiso 0.50 calc PR 2
H19D H -0.3082(23) 0.4087(10) 1.1854(17) 0.095 Uiso 0.50 calc PR 2
C20' C -0.4166(25) 0.4815(9) 1.1875(14) 0.072(4) Uani 0.50 d PDU 2
H20C H -0.4639(25) 0.4649(9) 1.1293(14) 0.087 Uiso 0.50 calc PR 2
H20D H -0.3798(25) 0.5207(9) 1.1748(14) 0.087 Uiso 0.50 calc PR 2
O3 O -0.5692(38) 0.7450(12) 1.1338(31) 0.100(6) Uani 0.45 d PDU 1
C21 C -0.4764(32) 0.7313(11) 1.0714(25) 0.107(6) Uani 0.45 d PDU 1
H21A H -0.4269(32) 0.6940(11) 1.0886(25) 0.128 Uiso 0.45 calc PR 1
H21B H -0.5253(32) 0.7279(11) 1.0081(25) 0.128 Uiso 0.45 calc PR 1
C22 C -0.3860(30) 0.7801(13) 1.0807(27) 0.107(6) Uani 0.45 d PDU 1
H22A H -0.3304(30) 0.7815(13) 1.0309(27) 0.128 Uiso 0.45 calc PR 1
H22B H -0.3252(30) 0.7800(13) 1.1404(27) 0.128 Uiso 0.45 calc PR 1
C23 C -0.4872(35) 0.8289(11) 1.0735(22) 0.109(6) Uani 0.45 d PDU 1
H23A H -0.4488(35) 0.8638(11) 1.1088(22) 0.130 Uiso 0.45 calc PR 1
H23B H -0.5161(35) 0.8406(11) 1.0090(22) 0.130 Uiso 0.45 calc PR 1
C24 C -0.5966(31) 0.8053(12) 1.1103(22) 0.107(6) Uani 0.45 d PDU 1
H24A H -0.6812(31) 0.8082(12) 1.0651(22) 0.128 Uiso 0.45 calc PR 1
H24B H -0.6099(31) 0.8279(12) 1.1653(22) 0.128 Uiso 0.45 calc PR 1
O3' O -0.5362(29) 0.7455(9) 1.1482(24) 0.094(5) Uani 0.55 d PDU 2
C21' C -0.4228(24) 0.7384(9) 1.1030(19) 0.101(6) Uani 0.55 d PDU 2
H21C H -0.3633(24) 0.7066(9) 1.1327(19) 0.121 Uiso 0.55 calc PR 2
H21D H -0.4542(24) 0.7270(9) 1.0387(19) 0.121 Uiso 0.55 calc PR 2
C22' C -0.3494(25) 0.7912(10) 1.1060(22) 0.103(6) Uani 0.55 d PDU 2
H22C H -0.3096(25) 0.7968(10) 1.0495(22) 0.124 Uiso 0.55 calc PR 2
H22D H -0.2753(25) 0.7921(10) 1.1592(22) 0.124 Uiso 0.55 calc PR 2
C23' C -0.4518(28) 0.8359(9) 1.1141(17) 0.104(5) Uani 0.55 d PDU 2
H23C H -0.4101(28) 0.8709(9) 1.1474(17) 0.125 Uiso 0.55 calc PR 2
H23D H -0.4987(28) 0.8484(9) 1.0532(17) 0.125 Uiso 0.55 calc PR 2
C24' C -0.5441(26) 0.8074(9) 1.1640(16) 0.102(5) Uani 0.55 d PDU 2
H24C H -0.6382(26) 0.8217(9) 1.1434(16) 0.123 Uiso 0.55 calc PR 2
H24D H -0.5191(26) 0.8160(9) 1.2300(16) 0.123 Uiso 0.55 calc PR 2

loop_
_atom_type_symbol
_atom_type_description
_atom_type_scat_dispersion_real
_atom_type_scat_dispersion_imag
_atom_type_scat_source
C C .0033 .0016 'International Tables Vol C Tables 4.2.6.8 and 6.1.1.4'
H H .0000 .0000 'International Tables Vol C Tables 4.2.6.8 and 6.1.1.4'
Li Li -.0003 .0001 'International Tables Vol C Tables 4.2.6.8 and 6.1.1.4'
N N .0061 .0033 'International Tables Vol C Tables 4.2.6.8 and 6.1.1.4'
S S .1246 .1234 'International Tables Vol C Tables 4.2.6.8 and 6.1.1.4'
I I -.4742 1.8119 'International Tables Vol C Tables 4.2.6.8 and 6.1.1.4'
O O .0106 .0060 'International Tables Vol C Tables 4.2.6.8 and 6.1.1.4'

loop_
_geom_angle_atom_site_label_1
_geom_angle_atom_site_label_2
_geom_angle_atom_site_label_3
_geom_angle
_geom_angle_publ_flag
Li3 I1 Li2 63.3(3) y
Li3 I1 Li1 62.4(4) y
Li2 I1 Li1 62.2(4) y
O1S S1 N2 115.2(3) y
O1S S1 N1 115.6(3) y
N2 S1 N1 102.9(4) y
O1S S1 N3 115.2(3) y
N2 S1 N3 102.3(4) y
N1 S1 N3 103.9(4) y
O1S S1 Li3 138.7(4) n
N2 S1 Li3 55.2(5) n
N1 S1 Li3 48.1(4) n
N3 S1 Li3 106.1(3) n
O1S S1 Li1 140.1(4) n
N2 S1 Li1 104.5(4) n
N1 S1 Li1 54.8(4) n
N3 S1 Li1 49.6(4) n
Li3 S1 Li1 68.5(5) n
O1S S1 Li2 139.5(3) n
N2 S1 Li2 48.8(4) n
N1 S1 Li2 104.8(3) n
N3 S1 Li2 54.2(4) n
Li3 S1 Li2 69.2(4) n
Li1 S1 Li2 67.9(4) n
C1 N1 S1 124.3(5) y
C1 N1 Li3 132.0(6) y
S1 N1 Li3 95.0(5) y
C1 N1 Li1 113.4(7) y
S1 N1 Li1 88.4(5) y
Li3 N1 Li1 91.8(6) y
N1 C1 C2 112.2(8) y
N1 C1 C4 105.9(6) y
C2 C1 C4 110.0(7) y
N1 C1 C3 114.0(8) y
C2 C1 C3 107.1(8) y
C4 C1 C3 107.4(8) y
C5 N2 S1 124.8(5) y
C5 N2 Li2 132.1(7) y
S1 N2 Li2 94.8(5) y
C5 N2 Li3 112.9(6) y
S1 N2 Li3 87.9(5) y
Li2 N2 Li3 92.2(5) y
N2 C5 C7 114.9(8) y
N2 C5 C6 105.6(6) y
C7 C5 C6 109.3(8) y
N2 C5 C8 113.6(8) y
C7 C5 C8 105.3(8) y
C6 C5 C8 108.0(8) y
C9 N3 S1 124.3(5) y
C9 N3 Li1 132.4(7) y
S1 N3 Li1 93.5(5) y
C9 N3 Li2 115.3(6) y
S1 N3 Li2 89.1(5) y
Li1 N3 Li2 90.3(6) y
N3 C9 C11 105.1(6) y
N3 C9 C10 111.5(7) y
C11 C9 C10 108.9(7) y
N3 C9 C12 113.0(8) y
C11 C9 C12 110.7(7) y
C10 C9 C12 107.5(8) y
O1 Li1 N3 127.1(10) y
O1' Li1 N3 136.4(10) y
O1 Li1 N1 142.3(11) y
O1' Li1 N1 128.6(10) y
N3 Li1 N1 73.4(6) y
O1 Li1 S1 153.8(10) n
O1' Li1 S1 150.8(10) n
N3 Li1 S1 36.9(3) n
N1 Li1 S1 36.8(3) n
O1 Li1 I1 102.6(9) y
O1' Li1 I1 105.8(9) y
N3 Li1 I1 105.6(6) y
N1 Li1 I1 100.2(6) y
S1 Li1 I1 102.5(5) n
O1 Li1 Li2 135.3(10) n
O1' Li1 Li2 148.9(10) n
N3 Li1 Li2 46.7(4) n
N1 Li1 Li2 82.3(6) n
S1 Li1 Li2 56.3(4) n
I1 Li1 Li2 58.9(4) n
O1 Li1 Li3 147.9(10) n
O1' Li1 Li3 138.0(9) n
N3 Li1 Li3 84.7(6) n
N1 Li1 Li3 41.5(4) n
S1 Li1 Li3 55.6(4) n
I1 Li1 Li3 58.8(4) n
Li2 Li1 Li3 60.9(5) n
O2 Li2 N2 132.0(17) y
O2' Li2 N2 126.4(17) y
O2 Li2 N3 135.1(14) y
O2' Li2 N3 136.7(13) y
N2 Li2 N3 72.7(4) y
O2 Li2 S1 152.8(10) n
O2' Li2 S1 149.0(11) n
N2 Li2 S1 36.4(3) n
N3 Li2 S1 36.7(2) n
O2 Li2 I1 105.0(9) y
O2' Li2 I1 108.2(9) y
N2 Li2 I1 104.2(5) y
N3 Li2 I1 101.9(5) y
S1 Li2 I1 102.2(4) n
O2 Li2 Li1 143.8(17) n
O2' Li2 Li1 149.4(17) n
N2 Li2 Li1 84.2(5) n
N3 Li2 Li1 43.0(4) n
S1 Li2 Li1 55.8(4) n
I1 Li2 Li1 58.9(4) n
O2 Li2 Li3 143.4(14) n
O2' Li2 Li3 141.1(15) n
N2 Li2 Li3 46.0(4) n
N3 Li2 Li3 81.5(5) n
S1 Li2 Li3 55.0(3) n
I1 Li2 Li3 58.4(3) n
Li1 Li2 Li3 59.7(5) n
O3 Li3 N1 128.1(12) y
O3' Li3 N1 133.5(10) y
O3 Li3 N2 141.6(18) y
O3' Li3 N2 131.1(14) y
N1 Li3 N2 73.5(5) y
O3 Li3 S1 154.0(13) n
O3' Li3 S1 150.3(12) n
N1 Li3 S1 36.9(3) n
N2 Li3 S1 36.9(2) n
O3 Li3 I1 102.4(14) y
O3' Li3 I1 106.6(10) y
N1 Li3 I1 105.5(6) y
N2 Li3 I1 100.2(5) y
S1 Li3 I1 102.9(4) n
O3 Li3 Li1 136.9(17) n
O3' Li3 Li1 147.3(13) n
N1 Li3 Li1 46.7(5) n
N2 Li3 Li1 81.5(5) n
S1 Li3 Li1 56.0(4) n
I1 Li3 Li1 58.8(4) n
O3 Li3 Li2 147.3(12) n
O3' Li3 Li2 141.8(11) n
N1 Li3 Li2 84.3(5) n
N2 Li3 Li2 41.9(3) n
S1 Li3 Li2 55.8(3) n
I1 Li3 Li2 58.4(3) n
Li1 Li3 Li2 59.4(4) n
C16 O1 C13 100.7(12) y
C16 O1 Li1 127.7(15) y
C13 O1 Li1 131.3(16) y
C14 C13 O1 107.2(13) y
C13 C14 C15 103.8(12) y
C16 C15 C14 104.5(11) y
O1 C16 C15 110.1(11) y
C16' O1' C13' 104.0(11) y
C16' O1' Li1 131.8(14) y
C13' O1' Li1 124.2(14) y
C14' C13' O1' 107.3(13) y
C13' C14' C15' 97.7(14) y
C16' C15' C14' 100.6(13) y
O1' C16' C15' 107.6(11) y
C17 O2 C20 100.8(15) y
C17 O2 Li2 126.3(14) y
C20 O2 Li2 132.8(15) y
O2 C17 C18 107.9(13) y
C19 C18 C17 104.1(11) y
C20 C19 C18 105.7(10) y
C19 C20 O2 110.6(11) y
C20' O2' C17' 104.7(12) y
C20' O2' Li2 120.1(18) y
C17' O2' Li2 126.7(19) y
C18' C17' O2' 109.6(11) y
C19' C18' C17' 106.0(10) y
C20' C19' C18' 108.0(10) y
C19' C20' O2' 110.1(10) y
C24 O3 C21 99.5(14) y
C24 O3 Li3 139.7(18) y
C21 O3 Li3 118.5(17) y
C22 C21 O3 103.3(14) y
C21 C22 C23 99.3(13) y
C24 C23 C22 104.2(11) y
C23 C24 O3 109.4(12) y
C21' O3' C24' 105.0(10) y
C21' O3' Li3 126.8(14) y
C24' O3' Li3 127.8(14) y
C22' C21' O3' 110.0(11) y
C21' C22' C23' 103.3(11) y
C24' C23' C22' 104.2(11) y
C23' C24' O3' 107.7(10) y

loop_
_geom_bond_atom_site_label_1
_geom_bond_atom_site_label_2
_geom_bond_distance
_geom_bond_publ_flag
I1 Li3 2.850(12) y
I1 Li2 2.850(11) y
I1 Li1 2.852(15) y
S1 O1S 1.455(5) y
S1 N2 1.574(7) y
S1 N1 1.577(6) y
S1 N3 1.582(7) y
S1 Li3 2.619(12) n
S1 Li1 2.63(2) n
S1 Li2 2.645(11) n
N1 C1 1.454(10) y
N1 Li3 1.96(2) y
N1 Li1 2.15(2) y
C1 C2 1.497(13) y
C1 C4 1.524(11) y
C1 C3 1.536(12) y
N2 C5 1.455(10) y
N2 Li2 1.997(13) y
N2 Li3 2.151(15) y
C5 C7 1.509(12) y
C5 C6 1.538(11) y
C5 C8 1.539(13) y
N3 C9 1.463(9) y
N3 Li1 2.01(2) y
N3 Li2 2.145(14) y
C9 C11 1.515(11) y
C9 C10 1.519(12) y
C9 C12 1.525(12) y
Li1 O1 1.87(2) y
Li1 O1' 1.92(2) y
Li1 Li2 2.95(2) n
Li1 Li3 2.95(2) n
Li2 O2 1.93(3) y
Li2 O2' 1.93(3) y
Li2 Li3 2.99(2) n
Li3 O3 1.87(3) y
Li3 O3' 1.95(2) y
O1 C16 1.36(2) y
O1 C13 1.44(2) y
C13 C14 1.40(2) y
C14 C15 1.45(2) y
C15 C16 1.43(2) y
O1' C16' 1.38(2) y
O1' C13' 1.44(2) y
C13' C14' 1.42(2) y
C14' C15' 1.48(2) y
C15' C16' 1.45(2) y
O2 C17 1.41(2) y
O2 C20 1.42(2) y
C17 C18 1.44(2) y
C18 C19 1.43(2) y
C19 C20 1.41(2) y
O2' C20' 1.42(2) y
O2' C17' 1.42(2) y
C17' C18' 1.42(2) y
C18' C19' 1.42(2) y
C19' C20' 1.40(2) y
O3 C24 1.42(2) y
O3 C21 1.44(2) y
C21 C22 1.42(2) y
C22 C23 1.49(2) y
C23 C24 1.40(2) y
O3' C21' 1.41(2) y
O3' C24' 1.43(2) y
C21' C22' 1.40(2) y
C22' C23' 1.45(2) y
C23' C24' 1.42(2) y
